data_4324056
loop_
_publ_author_name
'Ant\'onio Paulo'
'\^Angela Domingos'
'Isabel Santos'

_publ_section_title
;
 Coordination of Tetrakis(pyrazolyl)borate in Rhenium Complexes Containing
 the [ReVO]3+ Core
;
_journal_name_full 'Inorganic Chemistry'
_journal_page_first 1798
_journal_page_last 1807
_journal_paper_doi 10.1021/ic950972l
_journal_volume 35
_journal_year 1996
_chemical_formula_sum 'C34 H38 B2 N16 O7 Re2'
_chemical_formula_weight 1176.82
_chemical_name_systematic
; 
 ? 
;
_space_group_IT_number 14
_symmetry_cell_setting monoclinic
_symmetry_space_group_name_Hall '-P 2ybc'
_symmetry_space_group_name_H-M 'P 1 21/c 1'
_atom_sites_solution_hydrogens geom
_atom_sites_solution_primary direct
_atom_sites_solution_secondary difmap
_audit_creation_method SHELXL
_cell_angle_alpha 90.00
_cell_angle_beta 102.00(1)
_cell_angle_gamma 90.00
_cell_formula_units_Z 2
_cell_length_a 13.547(2)
_cell_length_b 9.959(1)
_cell_length_c 15.878(2)
_cell_measurement_reflns_used 25
_cell_measurement_temperature 293(2)
_cell_measurement_theta_max 13.60
_cell_measurement_theta_min 10.07
_cell_volume 2095.4(5)
_computing_cell_refinement 'CAD4 (Enraf-Nonius, 1977)'
_computing_data_collection 'CAD4 (Enraf-Nonius, 1977)'
_computing_data_reduction 'MOLEN (Fair, 1990)'
_computing_molecular_graphics 'ORTEP (Johnson, 1976) '
_computing_publication_material SHELXL-93
_computing_structure_refinement 'SHELXL-93 (Sheldrick, 1993)'
_computing_structure_solution 'SHELXS-86 (Sheldrick, 1990)'
_diffrn_ambient_temperature 293(2)
_diffrn_measurement_device 'Enraf-Nonius CAD4 diffractometer '
_diffrn_measurement_method '\w/2\q scans '
_diffrn_radiation_monochromator graphite
_diffrn_radiation_source 'fine-focus sealed tube'
_diffrn_radiation_type MoK\a
_diffrn_radiation_wavelength 0.71069
_diffrn_reflns_av_R_equivalents 0.0634
_diffrn_reflns_av_sigmaI/netI 0.1177
_diffrn_reflns_limit_h_max 0
_diffrn_reflns_limit_h_min -17
_diffrn_reflns_limit_k_max 0
_diffrn_reflns_limit_k_min -12
_diffrn_reflns_limit_l_max 20
_diffrn_reflns_limit_l_min -19
_diffrn_reflns_number 4760
_diffrn_reflns_theta_max 26.99
_diffrn_reflns_theta_min 1.54
_diffrn_standards_decay_% 3.9
_diffrn_standards_interval_count 100
_diffrn_standards_interval_time 60
_diffrn_standards_number 3
_exptl_absorpt_coefficient_mu 5.839
_exptl_absorpt_correction_T_max 0.999
_exptl_absorpt_correction_T_min 0.770
_exptl_absorpt_correction_type psi-scans
_exptl_crystal_colour blue-violet
_exptl_crystal_density_diffrn 1.865
_exptl_crystal_description rectangular
_exptl_crystal_F_000 1140
_refine_diff_density_max 1.463
_refine_diff_density_min -0.917
_refine_diff_density_rms 0.223
_refine_ls_extinction_method none
_refine_ls_goodness_of_fit_all 1.119
_refine_ls_goodness_of_fit_obs 1.225
_refine_ls_matrix_type full
_refine_ls_number_parameters 269
_refine_ls_number_reflns 3618
_refine_ls_number_restraints 0
_refine_ls_restrained_S_all 1.285
_refine_ls_restrained_S_obs 1.225
_refine_ls_R_factor_all 0.1666
_refine_ls_R_factor_obs 0.0565
_refine_ls_shift/esd_max 0.000
_refine_ls_shift/esd_mean 0.000
_refine_ls_structure_factor_coef Fsqd
_refine_ls_weighting_details 'w=1/[\s^2^(Fo^2^)+(0.0211P)^2^+30.3935P] where P=(Fo^2^+2Fc^2^)/3'
_refine_ls_weighting_scheme calc
_refine_ls_wR_factor_all 0.1631
_refine_ls_wR_factor_obs 0.1103
_reflns_number_observed 2415
_reflns_number_total 4569
_reflns_observed_criterion >2sigma(I)
_cod_data_source_file ic950972l_2.cif
_cod_data_source_block C34H38B2N16O7Re2
_cod_depositor_comments
;
The following automatic conversions were performed:

'_refine_ls_weighting_scheme' value 'calc
w=1/[\s^2^(Fo^2^)+(0.0211P)^2^+30.3935P] where P=(Fo^2^+2Fc^2^)/3'
was changed to 'calc'. New tag '_refine_ls_weighting_details' was
created. The value of the new tag was set to
'w=1/[\s^2^(Fo^2^)+(0.0211P)^2^+30.3935P] where P=(Fo^2^+2Fc^2^)/3'.

Automatic conversion script
Id: cif_fix_values 3143 2015-03-26 13:38:13Z robertas 
;
_cod_database_code 4324056

loop_
_symmetry_equiv_pos_as_xyz
'x, y, z'
'-x, y+1/2, -z+1/2'
'-x, -y, -z'
'x, -y-1/2, z-1/2'

loop_
_atom_site_aniso_label
_atom_site_aniso_U_11
_atom_site_aniso_U_22
_atom_site_aniso_U_33
_atom_site_aniso_U_23
_atom_site_aniso_U_13
_atom_site_aniso_U_12
Re 0.0352(3) 0.0440(3) 0.0356(3) -0.0046(4) 0.0060(2) 0.0003(4)
O1 0.037(8) 0.051(9) 0.045(8) -0.017(7) 0.004(7) -0.001(7)
O2 0.055(7) 0.065(7) 0.047(6) -0.004(6) 0.015(5) 0.012(6)
O3 0.050(7) 0.052(7) 0.069(7) -0.011(6) 0.020(6) -0.016(6)
O4 0.053(7) 0.069(7) 0.044(6) -0.008(6) -0.003(5) 0.016(6)
N1 0.043(7) 0.040(7) 0.035(6) 0.002(5) 0.017(5) 0.006(6)
N2 0.046(7) 0.040(7) 0.037(6) 0.013(6) 0.006(6) 0.007(6)
N3 0.084(11) 0.063(11) 0.085(11) 0.018(9) 0.022(9) 0.016(9)
N4 0.077(11) 0.093(13) 0.088(12) -0.046(10) -0.013(9) 0.005(10)
N11 0.043(7) 0.064(9) 0.027(6) -0.002(6) -0.005(5) 0.001(7)
N21 0.026(6) 0.039(7) 0.044(7) 0.005(6) -0.001(5) 0.001(5)
N31 0.042(7) 0.044(8) 0.051(8) 0.007(6) 0.011(6) 0.010(6)
N41 0.047(8) 0.061(9) 0.057(8) -0.010(7) -0.011(7) 0.011(7)
C3 0.048(11) 0.075(13) 0.091(14) -0.043(12) 0.021(10) -0.029(10)
C4 0.052(10) 0.070(13) 0.055(10) -0.024(9) -0.001(8) 0.013(9)
C5 0.056(12) 0.105(17) 0.065(12) -0.038(12) -0.015(10) -0.003(12)
C11 0.103(15) 0.058(11) 0.030(8) 0.001(8) 0.000(9) 0.002(11)
C12 0.079(13) 0.090(14) 0.047(10) 0.010(10) 0.033(10) 0.014(12)
C13 0.068(12) 0.089(14) 0.074(12) 0.046(11) 0.041(10) 0.017(11)
C21 0.040(9) 0.062(11) 0.084(12) -0.005(11) -0.007(8) -0.023(10)
C22 0.063(12) 0.046(10) 0.092(14) 0.010(10) 0.014(10) 0.005(9)
C23 0.039(8) 0.081(13) 0.053(9) 0.021(10) 0.015(7) -0.013(9)
C31 0.075(13) 0.057(11) 0.060(11) 0.005(9) 0.016(10) 0.022(10)
C32 0.074(13) 0.105(18) 0.061(12) -0.008(12) 0.006(10) 0.023(12)
C33 0.063(12) 0.054(12) 0.105(16) -0.027(12) 0.001(12) 0.014(10)
C41 0.048(10) 0.057(11) 0.082(12) 0.025(9) -0.010(9) -0.019(8)
C42 0.097(17) 0.064(14) 0.092(16) -0.003(12) -0.036(14) -0.028(13)
C43 0.144(24) 0.069(15) 0.085(15) -0.018(13) -0.042(16) -0.019(16)
B 0.046(10) 0.058(13) 0.046(9) -0.006(9) -0.003(8) -0.008(9)

loop_
_atom_site_label
_atom_site_type_symbol
_atom_site_fract_x
_atom_site_fract_y
_atom_site_fract_z
_atom_site_U_iso_or_equiv
_atom_site_thermal_displace_type
_atom_site_occupancy
_atom_site_calc_flag
_atom_site_refinement_flags
_atom_site_disorder_group
Re Re 0.42484(4) 0.13319(6) 0.04629(4) 0.0384(2) Uani 1 d . .
O1 O 0.5000 0.0000 0.0000 0.045(4) Uani 1 d S .
O2 O 0.3673(8) 0.2517(11) 0.0922(6) 0.055(3) Uani 1 d . .
O3 O 0.5438(8) 0.2594(11) 0.0429(7) 0.056(3) Uani 1 d . .
O4 O 0.4937(8) 0.0584(11) 0.1647(6) 0.057(3) Uani 1 d . .
N1 N 0.3618(9) 0.1937(11) -0.0787(7) 0.038(3) Uani 1 d . .
N2 N 0.3136(9) -0.0072(12) 0.0436(7) 0.042(3) Uani 1 d . .
N3 N 0.1500(12) 0.3424(16) -0.0489(10) 0.076(5) Uani 1 d . .
N4 N 0.1151(12) -0.0404(17) -0.2043(10) 0.091(6) Uani 1 d . .
N11 N 0.2675(9) 0.1583(13) -0.1219(7) 0.047(3) Uani 1 d . .
N21 N 0.2263(8) -0.0147(11) -0.0172(7) 0.038(3) Uani 1 d . .
N31 N 0.1509(9) 0.2129(12) -0.0236(8) 0.045(3) Uani 1 d . .
N41 N 0.0978(10) 0.0513(14) -0.1466(8) 0.058(4) Uani 1 d . .
C3 C 0.6226(13) 0.2727(20) 0.1068(14) 0.070(6) Uani 1 d . .
C4 C 0.5797(13) 0.1007(18) 0.2060(10) 0.061(5) Uani 1 d . .
C5 C 0.6390(14) 0.1971(22) 0.1810(13) 0.079(6) Uani 1 d . .
H5 H 0.6993(14) 0.2144(22) 0.2197(13) 0.105(20) Uiso 1 calc R .
C11 C 0.2555(16) 0.2189(17) -0.2001(9) 0.065(5) Uani 1 d . .
H11 H 0.1968(16) 0.2152(17) -0.2426(9) 0.105(20) Uiso 1 calc R .
C12 C 0.3407(14) 0.2854(20) -0.2079(11) 0.070(5) Uani 1 d . .
H12 H 0.3527(14) 0.3312(20) -0.2557(11) 0.105(20) Uiso 1 calc R .
C13 C 0.4042(14) 0.2701(19) -0.1302(11) 0.073(6) Uani 1 d . .
H13 H 0.4683(14) 0.3077(19) -0.1151(11) 0.105(20) Uiso 1 calc R .
C21 C 0.1748(11) -0.1241(19) 0.0001(11) 0.065(5) Uani 1 d . .
H21 H 0.1136(11) -0.1534(19) -0.0329(11) 0.105(20) Uiso 1 calc R .
C22 C 0.2252(13) -0.1842(17) 0.0720(12) 0.067(5) Uani 1 d . .
H22 H 0.2049(13) -0.2585(17) 0.0995(12) 0.105(20) Uiso 1 calc R .
C23 C 0.3150(11) -0.1111(18) 0.0968(9) 0.057(4) Uani 1 d . .
H23 H 0.3672(11) -0.1319(18) 0.1430(9) 0.105(20) Uiso 1 calc R .
C31 C 0.1158(13) 0.2018(18) 0.0473(11) 0.064(5) Uani 1 d . .
H31 H 0.1089(13) 0.1220(18) 0.0759(11) 0.105(20) Uiso 1 calc R .
C32 C 0.0912(14) 0.3250(23) 0.0717(12) 0.081(6) Uani 1 d . .
H32 H 0.0660(14) 0.3484(23) 0.1198(12) 0.105(20) Uiso 1 calc R .
C33 C 0.1119(14) 0.4051(18) 0.0102(14) 0.076(6) Uani 1 d . .
H33 H 0.1003(14) 0.4972(18) 0.0091(14) 0.105(20) Uiso 1 calc R .
C41 C 0.0018(12) 0.0853(17) -0.1604(11) 0.065(5) Uani 1 d . .
H41 H -0.0268(12) 0.1480(17) -0.1293(11) 0.105(20) Uiso 1 calc R .
C42 C -0.0481(18) 0.0115(21) -0.2290(14) 0.092(8) Uani 1 d . .
H42 H -0.1164(18) 0.0161(21) -0.2544(14) 0.105(20) Uiso 1 calc R .
C43 C 0.0195(21) -0.0668(23) -0.2515(14) 0.109(9) Uani 1 d . .
H43 H 0.0050(21) -0.1321(23) -0.2941(14) 0.105(20) Uiso 1 calc R .
C30 C 0.6906(15) 0.3781(23) 0.0922(13) 0.099(7) Uiso 1 d . .
H30A H 0.6656(15) 0.4183(23) 0.0369(13) 0.082(23) Uiso 1 calc R .
H30B H 0.7563(15) 0.3409(23) 0.0939(13) 0.082(23) Uiso 1 calc R .
H30C H 0.6949(15) 0.4452(23) 0.1363(13) 0.082(23) Uiso 1 calc R .
C40 C 0.6167(13) 0.0356(18) 0.2913(11) 0.073(5) Uiso 1 d . .
H40A H 0.5685(13) -0.0300(18) 0.3012(11) 0.082(23) Uiso 1 calc R .
H40B H 0.6253(13) 0.1025(18) 0.3358(11) 0.082(23) Uiso 1 calc R .
H40C H 0.6802(13) -0.0076(18) 0.2918(11) 0.082(23) Uiso 1 calc R .
B B 0.1860(13) 0.1049(19) -0.0749(11) 0.052(5) Uani 1 d . .

loop_
_atom_type_symbol
_atom_type_description
_atom_type_scat_dispersion_real
_atom_type_scat_dispersion_imag
_atom_type_scat_source
H H 0.0000 0.0000 'International Tables Vol C Tables 4.2.6.8 and 6.1.1.4'
C C 0.0033 0.0016 'International Tables Vol C Tables 4.2.6.8 and 6.1.1.4'
N N 0.0061 0.0033 'International Tables Vol C Tables 4.2.6.8 and 6.1.1.4'
B B 0.0013 0.0007 'International Tables Vol C Tables 4.2.6.8 and 6.1.1.4'
O O 0.0106 0.0060 'International Tables Vol C Tables 4.2.6.8 and 6.1.1.4'
Re Re -1.0185 7.2310 'International Tables Vol C Tables 4.2.6.8 and 6.1.1.4'

loop_
_geom_angle_atom_site_label_1
_geom_angle_atom_site_label_2
_geom_angle_atom_site_label_3
_geom_angle
_geom_angle_site_symmetry_1
_geom_angle_site_symmetry_3
_geom_angle_publ_flag
O2 Re O1 175.6(4) . . ?
O2 Re N2 94.8(5) . . ?
O1 Re N2 88.1(3) . . ?
O2 Re O3 91.1(5) . . ?
O1 Re O3 86.1(3) . . ?
N2 Re O3 174.1(4) . . ?
O2 Re O4 91.2(4) . . ?
O1 Re O4 85.6(3) . . ?
N2 Re O4 87.9(4) . . ?
O3 Re O4 92.1(4) . . ?
O2 Re N1 94.3(5) . . ?
O1 Re N1 88.9(3) . . ?
N2 Re N1 91.3(4) . . ?
O3 Re N1 88.1(4) . . ?
O4 Re N1 174.4(4) . . ?
Re O1 Re 180.0 3_655 . ?
C3 O3 Re 123.8(11) . . ?
C4 O4 Re 122.6(12) . . ?
C13 N1 N11 108.5(13) . . ?
C13 N1 Re 127.4(11) . . ?
N11 N1 Re 124.1(8) . . ?
C23 N2 N21 107.5(12) . . ?
C23 N2 Re 127.1(10) . . ?
N21 N2 Re 125.3(8) . . ?
C33 N3 N31 102.8(15) . . ?
N41 N4 C43 102.8(17) . . ?
C11 N11 N1 105.4(13) . . ?
C11 N11 B 129.1(14) . . ?
N1 N11 B 122.2(10) . . ?
C21 N21 N2 107.9(11) . . ?
C21 N21 B 127.8(12) . . ?
N2 N21 B 121.9(11) . . ?
C31 N31 N3 110.6(14) . . ?
C31 N31 B 128.5(14) . . ?
N3 N31 B 120.9(14) . . ?
C41 N41 N4 111.5(14) . . ?
C41 N41 B 127.8(15) . . ?
N4 N41 B 120.8(13) . . ?
O3 C3 C5 124.4(16) . . ?
O3 C3 C30 113.0(19) . . ?
C5 C3 C30 122.5(18) . . ?
O4 C4 C5 127.6(17) . . ?
O4 C4 C40 114.8(17) . . ?
C5 C4 C40 117.6(16) . . ?
C4 C5 C3 129.3(17) . . ?
C12 C11 N11 110.9(16) . . ?
C13 C12 C11 104.7(16) . . ?
N1 C13 C12 110.4(17) . . ?
C22 C21 N21 109.8(13) . . ?
C21 C22 C23 105.5(15) . . ?
N2 C23 C22 109.1(14) . . ?
N31 C31 C32 108.9(17) . . ?
C33 C32 C31 103.5(17) . . ?
N3 C33 C32 114.2(17) . . ?
N41 C41 C42 107.6(19) . . ?
C43 C42 C41 106.2(20) . . ?
C42 C43 N4 111.7(19) . . ?
N31 B N21 110.5(13) . . ?
N31 B N11 110.9(13) . . ?
N21 B N11 110.7(13) . . ?
N31 B N41 111.3(13) . . ?
N21 B N41 107.0(13) . . ?
N11 B N41 106.2(12) . . ?

loop_
_geom_bond_atom_site_label_1
_geom_bond_atom_site_label_2
_geom_bond_distance
_geom_bond_site_symmetry_2
_geom_bond_publ_flag
Re O2 1.663(10) . ?
Re O1 1.9099(6) . ?
Re N2 2.049(12) . ?
Re O3 2.053(10) . ?
Re O4 2.057(10) . ?
Re N1 2.080(11) . ?
O1 Re 1.9098(6) 3_655 ?
O3 C3 1.32(2) . ?
O4 C4 1.28(2) . ?
N1 C13 1.33(2) . ?
N1 N11 1.365(15) . ?
N2 C23 1.33(2) . ?
N2 N21 1.366(14) . ?
N3 C33 1.32(2) . ?
N3 N31 1.35(2) . ?
N4 N41 1.35(2) . ?
N4 C43 1.38(2) . ?
N11 C11 1.36(2) . ?
N11 B 1.55(2) . ?
N21 C21 1.35(2) . ?
N21 B 1.53(2) . ?
N31 C31 1.31(2) . ?
N31 B 1.48(2) . ?
N41 C41 1.32(2) . ?
N41 B 1.56(2) . ?
C3 C5 1.38(3) . ?
C3 C30 1.45(2) . ?
C4 C5 1.36(3) . ?
C4 C40 1.49(2) . ?
C11 C12 1.36(2) . ?
C12 C13 1.36(2) . ?
C21 C22 1.34(2) . ?
C22 C23 1.40(2) . ?
C31 C32 1.35(2) . ?
C32 C33 1.34(3) . ?
C41 C42 1.37(2) . ?
C42 C43 1.31(3) . ?
